data_1543069
loop_
_publ_author_name
'Delgado, I. Hern\'andez'
'Pascal, S.'
'Wallabregue, A.'
'Duwald, R.'
'Besnard, C.'
'Gu\'en\'ee, L.'
'Nan\,coz, C.'
'Vauthey, E.'
'Tovar, R. C.'
'Lunkley, J. L.'
'Muller, G.'
'Lacour, J.'

_publ_section_title
;
 Functionalized cationic [4]helicenes with unique tuning of absorption,
 fluorescence and chiroptical properties up to the far-red range
;
_journal_issue 7
_journal_name_full 'Chem. Sci.'
_journal_page_first 4685
_journal_paper_doi 10.1039/C6SC00614K
_journal_volume 7
_journal_year 2016
_chemical_formula_moiety 'Cl, C27 H29 N2 O3'
_chemical_formula_sum 'C27 H29 Cl N2 O3'
_chemical_formula_weight 464.97
_space_group_crystal_system monoclinic
_space_group_IT_number 14
_space_group_name_Hall '-P 2yn'
_space_group_name_H-M_alt 'P 1 21/n 1'
_symmetry_space_group_name_Hall '-P 2yn'
_symmetry_space_group_name_H-M 'P 1 21/n 1'
_atom_sites_solution_hydrogens mixed
_audit_creation_date 2015-12-18
_audit_creation_method
;
Olex2 1.2-beta
(compiled 2015.11.10 svn.r3248 for OlexSys, GUI svn.r5133)
;
_audit_update_record
;
2015-12-21 deposited with the CCDC.
2016-04-08 downloaded from the CCDC.
;
_cell_angle_alpha 90
_cell_angle_beta 90.901(3)
_cell_angle_gamma 90
_cell_formula_units_Z 4
_cell_length_a 7.9972(4)
_cell_length_b 20.6791(7)
_cell_length_c 13.5143(4)
_cell_measurement_reflns_used 5326
_cell_measurement_temperature 180.00(14)
_cell_measurement_theta_max 72.7060
_cell_measurement_theta_min 4.2250
_cell_volume 2234.65(15)
_computing_cell_refinement
;
CrysAlisPro, Agilent Technologies,
Version 1.171.37.35 (release 13-08-2014 CrysAlis171 .NET)
(compiled Aug 13 2014,18:06:01)
;
_computing_data_collection
;
CrysAlisPro, Agilent Technologies,
Version 1.171.37.35 (release 13-08-2014 CrysAlis171 .NET)
(compiled Aug 13 2014,18:06:01)
;
_computing_data_reduction
;
CrysAlisPro, Agilent Technologies,
Version 1.171.37.35 (release 13-08-2014 CrysAlis171 .NET)
(compiled Aug 13 2014,18:06:01)
;
_computing_molecular_graphics 'Olex2 (Dolomanov et al., 2009)'
_computing_publication_material 'Olex2 (Dolomanov et al., 2009)'
_computing_structure_refinement 'ShelXL (Sheldrick, 2015)'
_computing_structure_solution 'ShelXT (Sheldrick, 2015)'
_diffrn_ambient_environment N~2~
_diffrn_ambient_temperature 180.00(14)
_diffrn_detector 'CCD plate'
_diffrn_detector_area_resol_mean 10.4679
_diffrn_detector_type Atlas
_diffrn_measured_fraction_theta_full 1.000
_diffrn_measured_fraction_theta_max 0.985
_diffrn_measurement_details
;
  1 omega  144.00  172.00   1.0000   30.0000
omega____ theta____ kappa____ phi______ frames
    -      109.7499   61.0000  -90.0000 28

  2 omega  111.00  178.00   1.0000   30.0000
omega____ theta____ kappa____ phi______ frames
    -      109.7499  111.0000    0.0000 67

  3 omega   86.00  119.00   1.0000    7.5000
omega____ theta____ kappa____ phi______ frames
    -       38.9365  172.0000   53.0000 33

  4 omega   58.00  142.00   1.0000   30.0000
omega____ theta____ kappa____ phi______ frames
    -      109.7499  178.0000   60.0000 84

  5 omega   89.00  140.00   1.0000   30.0000
omega____ theta____ kappa____ phi______ frames
    -      109.7499   61.0000  -90.0000 51

  6 omega  100.00  175.00   1.0000   30.0000
omega____ theta____ kappa____ phi______ frames
    -      109.7499   45.0000 -180.0000 75

  7 omega -110.00  -80.00   1.0000    7.5000
omega____ theta____ kappa____ phi______ frames
    -      -38.9365  -99.0000    0.0000 30

  8 omega -124.00  -79.00   1.0000    7.5000
omega____ theta____ kappa____ phi______ frames
    -      -38.9365  -99.0000  -60.0000 45

  9 omega -132.00  -58.00   1.0000    7.5000
omega____ theta____ kappa____ phi______ frames
    -      -38.9365 -178.0000  -30.0000 74

 10 omega -124.00  -99.00   1.0000    7.5000
omega____ theta____ kappa____ phi______ frames
    -      -38.9365  -99.0000    0.0000 25

 11 omega -112.00  -79.00   1.0000    7.5000
omega____ theta____ kappa____ phi______ frames
    -      -38.9365  -99.0000   90.0000 33

 12 omega -124.00  -80.00   1.0000    7.5000
omega____ theta____ kappa____ phi______ frames
    -      -38.9365  -99.0000  150.0000 44

 13 omega -109.00  -79.00   1.0000    7.5000
omega____ theta____ kappa____ phi______ frames
    -      -38.9365  -99.0000 -120.0000 30

 14 omega -123.00  -82.00   1.0000    7.5000
omega____ theta____ kappa____ phi______ frames
    -      -38.9365  -99.0000 -150.0000 41

 15 omega -124.00  -88.00   1.0000    7.5000
omega____ theta____ kappa____ phi______ frames
    -      -38.9365  -99.0000   60.0000 36

 16 omega   60.00   98.00   1.0000    7.5000
omega____ theta____ kappa____ phi______ frames
    -       38.9365 -178.0000   90.0000 38

 17 omega   67.00  125.00   1.0000    7.5000
omega____ theta____ kappa____ phi______ frames
    -       38.9365 -178.0000  -60.0000 58

 18 omega   58.00   85.00   1.0000    7.5000
omega____ theta____ kappa____ phi______ frames
    -       38.9365  178.0000    0.0000 27

 19 omega   58.00   83.00   1.0000    7.5000
omega____ theta____ kappa____ phi______ frames
    -       38.9365  178.0000 -150.0000 25

 20 omega   45.00   74.00   1.0000   30.0000
omega____ theta____ kappa____ phi______ frames
    -      109.7499  -61.0000  120.0000 29

 21 omega   79.00  131.00   1.0000   30.0000
omega____ theta____ kappa____ phi______ frames
    -      109.7499  178.0000   30.0000 52

 22 omega   34.00  133.00   1.0000   30.0000
omega____ theta____ kappa____ phi______ frames
    -      109.7499  -61.0000    0.0000 99

 23 omega  146.00  178.00   1.0000   30.0000
omega____ theta____ kappa____ phi______ frames
    -      109.7499  111.0000  -60.0000 32

 24 omega  147.00  174.00   1.0000   30.0000
omega____ theta____ kappa____ phi______ frames
    -      109.7499   30.0000   90.0000 27

 25 omega   85.00  144.00   1.0000   30.0000
omega____ theta____ kappa____ phi______ frames
    -      109.7499   30.0000   90.0000 59

 26 omega   44.00  111.00   1.0000   30.0000
omega____ theta____ kappa____ phi______ frames
    -      109.7499 -111.0000   30.0000 67

 27 omega   71.00  116.00   1.0000   30.0000
omega____ theta____ kappa____ phi______ frames
    -      109.7499 -111.0000 -120.0000 45

 28 omega  100.00  145.00   1.0000   30.0000
omega____ theta____ kappa____ phi______ frames
    -      109.7499  111.0000  120.0000 45

 29 omega   31.00   63.00   1.0000   30.0000
omega____ theta____ kappa____ phi______ frames
    -      109.7499 -111.0000 -120.0000 32

 30 omega  102.00  142.00   1.0000   30.0000
omega____ theta____ kappa____ phi______ frames
    -      109.7499  -61.0000  120.0000 40

 31 omega   58.00   83.00   1.0000   30.0000
omega____ theta____ kappa____ phi______ frames
    -      109.7499  178.0000  -30.0000 25

 32 omega   72.00  109.00   1.0000   30.0000
omega____ theta____ kappa____ phi______ frames
    -      109.7499  -94.0000   90.0000 37

 33 omega   79.00  116.00   1.0000   30.0000
omega____ theta____ kappa____ phi______ frames
    -      109.7499   30.0000 -180.0000 37
;
_diffrn_measurement_device 'four-circle diffractometer'
_diffrn_measurement_device_type 'SuperNova, Dual, Cu at zero, Atlas'
_diffrn_measurement_method '\w scans'
_diffrn_orient_matrix_type 'CrysAlisPro convention (1999,Acta A55,543-557)'
_diffrn_orient_matrix_UB_11 0.1401516000
_diffrn_orient_matrix_UB_12 -0.0500762000
_diffrn_orient_matrix_UB_13 -0.0144303000
_diffrn_orient_matrix_UB_21 -0.1154289000
_diffrn_orient_matrix_UB_22 -0.0535892000
_diffrn_orient_matrix_UB_23 0.0390952000
_diffrn_orient_matrix_UB_31 -0.0647068000
_diffrn_orient_matrix_UB_32 -0.0129451000
_diffrn_orient_matrix_UB_33 -0.1060947000
_diffrn_radiation_monochromator mirror
_diffrn_radiation_probe x-ray
_diffrn_radiation_type CuK\a
_diffrn_radiation_wavelength 1.5418
_diffrn_reflns_av_R_equivalents 0.0509
_diffrn_reflns_av_unetI/netI 0.0436
_diffrn_reflns_Laue_measured_fraction_full 1.000
_diffrn_reflns_Laue_measured_fraction_max 0.985
_diffrn_reflns_limit_h_max 9
_diffrn_reflns_limit_h_min -9
_diffrn_reflns_limit_k_max 25
_diffrn_reflns_limit_k_min -25
_diffrn_reflns_limit_l_max 14
_diffrn_reflns_limit_l_min -16
_diffrn_reflns_number 16344
_diffrn_reflns_point_group_measured_fraction_full 1.000
_diffrn_reflns_point_group_measured_fraction_max 0.985
_diffrn_reflns_theta_full 67.680
_diffrn_reflns_theta_max 73.599
_diffrn_reflns_theta_min 3.908
_diffrn_source 'sealed X-ray tube'
_diffrn_source_type 'SuperNova (Cu) X-ray Source'
_exptl_absorpt_coefficient_mu 1.780
_exptl_absorpt_correction_T_max 0.956
_exptl_absorpt_correction_T_min 0.725
_exptl_absorpt_correction_type analytical
_exptl_absorpt_process_details
;
CrysAlisPro, Agilent Technologies,
Version 1.171.37.35 (release 13-08-2014 CrysAlis171 .NET)
(compiled Aug 13 2014,18:06:01)
Analytical numeric absorption correction using a multifaceted crystal
            model based on expressions derived by R.C. Clark & J.S. Reid.
(Clark, R. C. & Reid, J. S. (1995). Acta Cryst. A51, 887-897)
Empirical absorption correction using spherical harmonics,
 implemented in SCALE3 ABSPACK scaling algorithm.
;
_exptl_crystal_colour colourless
_exptl_crystal_colour_primary colourless
_exptl_crystal_density_diffrn 1.382
_exptl_crystal_description needle
_exptl_crystal_F_000 984
_exptl_crystal_size_max 0.3429
_exptl_crystal_size_mid 0.0454
_exptl_crystal_size_min 0.0256
_refine_diff_density_max 0.428
_refine_diff_density_min -0.410
_refine_diff_density_rms 0.061
_refine_ls_extinction_method none
_refine_ls_goodness_of_fit_ref 1.046
_refine_ls_hydrogen_treatment mixed
_refine_ls_matrix_type full
_refine_ls_number_parameters 305
_refine_ls_number_reflns 4437
_refine_ls_number_restraints 1
_refine_ls_restrained_S_all 1.047
_refine_ls_R_factor_all 0.0733
_refine_ls_R_factor_gt 0.0545
_refine_ls_shift/su_max 0.000
_refine_ls_shift/su_mean 0.000
_refine_ls_structure_factor_coef Fsqd
_refine_ls_weighting_details 'w=1/[\s^2^(Fo^2^)+(0.0932P)^2^+0.5705P] where P=(Fo^2^+2Fc^2^)/3'
_refine_ls_weighting_scheme calc
_refine_ls_wR_factor_gt 0.1508
_refine_ls_wR_factor_ref 0.1636
_reflns_Friedel_coverage 0.000
_reflns_number_gt 3331
_reflns_number_total 4437
_reflns_threshold_expression 'I > 2\s(I)'
_cod_data_source_file c6sc00614k2.cif
_cod_data_source_block simon_oh_b
_cod_depositor_comments 'Adding full bibliography for 1543067--1543076.cif.'
_cod_original_cell_volume 2234.66(15)
_cod_database_code 1543069
_chemical_oxdiff_formula 'C27 H29 Cl1 N2 O3'
_shelx_space_group_comment
;
The symmetry employed for this shelxl refinement is uniquely defined
by the following loop, which should always be used as a source of
symmetry information in preference to the above space-group names.
They are only intended as comments.
;
_reflns_odcompleteness_completeness 99.98
_reflns_odcompleteness_iscentric 1
_reflns_odcompleteness_theta 66.97
_olex2_refinement_description
;
1. Fixed Uiso
 At 1.2 times of:
  All C(H) groups, All C(H,H) groups
 At 1.5 times of:
  All C(H,H,H) groups, All C(H,H,H,H) groups
2. Restrained distances
 O24-H24
 0.82 with sigma of 0.02
3.a Secondary CH2 refined with riding coordinates:
 C30(H30A,H30B), C27(H27A,H27B), C31(H31A,H31B), C28(H28A,H28B)
3.b Aromatic/amide H refined with riding coordinates:
 C5(H5), C17(H17), C4(H4), C25(H25), C16(H16), C15(H15), C26(H26), C3(H3)
3.c Idealised Me refined as rotating group:
 C14(H14A,H14B,H14C), C32(H32A,H32B,H32C), C8(H8A,H8B,H8C), C29(H29A,H29B,H29C)
;
_shelx_shelxl_version_number 2014/7
_olex2_submission_special_instructions 'No special instructions were received'
_oxdiff_exptl_absorpt_empirical_details
;
Empirical correction (ABSPACK) includes:
- Absorption correction using spherical harmonics
- Frame scaling
;
_oxdiff_exptl_absorpt_empirical_full_max 2.896
_oxdiff_exptl_absorpt_empirical_full_min 0.413

loop_
_space_group_symop_operation_xyz
'x, y, z'
'-x+1/2, y+1/2, -z+1/2'
'-x, -y, -z'
'x-1/2, -y-1/2, z-1/2'

loop_
_atom_site_label
_atom_site_type_symbol
_atom_site_fract_x
_atom_site_fract_y
_atom_site_fract_z
_atom_site_U_iso_or_equiv
_atom_site_adp_type
_atom_site_occupancy
_atom_site_site_symmetry_order
_atom_site_calc_flag
_atom_site_refinement_flags_posn
Cl01 Cl 0.13773(11) 0.33613(4) 0.11319(5) 0.0542(2) Uani 1 1 d .
O24 O 0.1346(3) 0.31801(9) 0.34074(13) 0.0436(5) Uani 1 1 d D
O13 O 0.5197(2) 0.49143(8) 0.76622(12) 0.0302(4) Uani 1 1 d .
O7 O 0.1863(2) 0.47843(8) 0.80794(11) 0.0331(4) Uani 1 1 d .
N19 N 0.2142(2) 0.56774(9) 0.48534(13) 0.0256(4) Uani 1 1 d .
N1 N 0.2788(3) 0.33714(9) 0.54029(14) 0.0268(4) Uani 1 1 d .
C5 C 0.2606(4) 0.36793(13) 0.84644(18) 0.0363(6) Uani 1 1 d .
H5 H 0.2406 0.3730 0.9151 0.044 Uiso 1 1 calc R
C23 C 0.1581(3) 0.37704(12) 0.38051(17) 0.0304(5) Uani 1 1 d .
C17 C 0.3374(3) 0.64476(11) 0.59952(18) 0.0307(5) Uani 1 1 d .
H17 H 0.3031 0.6797 0.5584 0.037 Uiso 1 1 calc R
C4 C 0.3092(4) 0.30788(12) 0.80766(19) 0.0383(6) Uani 1 1 d .
H4 H 0.3350 0.2737 0.8524 0.046 Uiso 1 1 calc R
C25 C 0.1101(3) 0.43058(12) 0.32539(17) 0.0324(5) Uani 1 1 d .
H25 H 0.0596 0.4233 0.2623 0.039 Uiso 1 1 calc R
C12 C 0.4506(3) 0.54334(11) 0.71966(16) 0.0261(5) Uani 1 1 d .
C14 C 0.6073(4) 0.50291(13) 0.85756(19) 0.0377(6) Uani 1 1 d .
H14A H 0.7031 0.5313 0.8458 0.056 Uiso 1 1 calc GR
H14B H 0.6470 0.4617 0.8850 0.056 Uiso 1 1 calc GR
H14C H 0.5320 0.5236 0.9045 0.056 Uiso 1 1 calc GR
C11 C 0.3454(3) 0.52855(11) 0.63582(15) 0.0238(4) Uani 1 1 d .
C32 C 0.1767(5) 0.69081(16) 0.2760(2) 0.0531(8) Uani 1 1 d .
H32A H 0.2560 0.7072 0.2274 0.080 Uiso 1 1 calc GR
H32B H 0.1281 0.7272 0.3120 0.080 Uiso 1 1 calc GR
H32C H 0.0876 0.6667 0.2418 0.080 Uiso 1 1 calc GR
C21 C 0.2419(3) 0.45200(10) 0.51204(15) 0.0228(4) Uani 1 1 d .
C16 C 0.4248(3) 0.65624(11) 0.68603(18) 0.0329(5) Uani 1 1 d .
H16 H 0.4448 0.6997 0.7057 0.039 Uiso 1 1 calc R
C22 C 0.2254(3) 0.38664(11) 0.47670(16) 0.0247(5) Uani 1 1 d .
C15 C 0.4852(3) 0.60618(12) 0.74603(17) 0.0314(5) Uani 1 1 d .
H15 H 0.5493 0.6154 0.8041 0.038 Uiso 1 1 calc R
C20 C 0.1991(3) 0.50551(11) 0.44939(16) 0.0248(5) Uani 1 1 d .
C30 C 0.1456(3) 0.62144(11) 0.42514(17) 0.0287(5) Uani 1 1 d .
H30A H 0.1149 0.6574 0.4696 0.034 Uiso 1 1 calc R
H30B H 0.0423 0.6066 0.3908 0.034 Uiso 1 1 calc R
C18 C 0.2992(3) 0.58049(11) 0.57238(16) 0.0250(5) Uani 1 1 d .
C27 C 0.3054(3) 0.27003(11) 0.50445(18) 0.0321(5) Uani 1 1 d .
H27A H 0.4025 0.2510 0.5402 0.039 Uiso 1 1 calc R
H27B H 0.3320 0.2712 0.4332 0.039 Uiso 1 1 calc R
C10 C 0.2896(3) 0.46450(11) 0.61091(15) 0.0228(4) Uani 1 1 d .
C31 C 0.2674(3) 0.64646(12) 0.34844(18) 0.0336(6) Uani 1 1 d .
H31A H 0.3594 0.6704 0.3819 0.040 Uiso 1 1 calc R
H31B H 0.3166 0.6096 0.3123 0.040 Uiso 1 1 calc R
C2 C 0.2914(3) 0.34797(11) 0.64127(17) 0.0270(5) Uani 1 1 d .
C28 C 0.1530(4) 0.22717(12) 0.51928(19) 0.0374(6) Uani 1 1 d .
H28A H 0.1156 0.2311 0.5885 0.045 Uiso 1 1 calc R
H28B H 0.0607 0.2421 0.4753 0.045 Uiso 1 1 calc R
C6 C 0.2429(3) 0.41913(12) 0.78255(16) 0.0287(5) Uani 1 1 d .
C8 C 0.1294(4) 0.48693(15) 0.90607(19) 0.0475(7) Uani 1 1 d .
H8A H 0.0844 0.5307 0.9135 0.071 Uiso 1 1 calc GR
H8B H 0.2229 0.4807 0.9528 0.071 Uiso 1 1 calc GR
H8C H 0.0416 0.4552 0.9197 0.071 Uiso 1 1 calc GR
C9 C 0.2767(3) 0.41136(11) 0.67902(15) 0.0246(5) Uani 1 1 d .
C29 C 0.1909(5) 0.15712(14) 0.4972(3) 0.0622(10) Uani 1 1 d .
H29A H 0.2344 0.1534 0.4301 0.093 Uiso 1 1 calc GR
H29B H 0.0882 0.1315 0.5024 0.093 Uiso 1 1 calc GR
H29C H 0.2745 0.1410 0.5449 0.093 Uiso 1 1 calc GR
H24 H 0.121(6) 0.325(2) 0.2764(16) 0.093 Uiso 1 1 d DR
C26 C 0.1304(3) 0.49315(12) 0.35563(17) 0.0299(5) Uani 1 1 d .
H26 H 0.0981 0.5278 0.3134 0.036 Uiso 1 1 calc R
C3 C 0.3211(3) 0.29636(12) 0.70830(19) 0.0338(6) Uani 1 1 d .
H3 H 0.3488 0.2545 0.6847 0.041 Uiso 1 1 calc R

loop_
_atom_site_aniso_label
_atom_site_aniso_U_11
_atom_site_aniso_U_22
_atom_site_aniso_U_33
_atom_site_aniso_U_23
_atom_site_aniso_U_13
_atom_site_aniso_U_12
Cl01 0.0721(6) 0.0554(4) 0.0348(4) -0.0050(3) -0.0074(3) -0.0196(4)
O24 0.0656(14) 0.0328(9) 0.0323(9) -0.0043(7) -0.0062(9) -0.0038(9)
O13 0.0363(10) 0.0275(8) 0.0267(8) -0.0007(6) -0.0087(7) -0.0002(7)
O7 0.0433(11) 0.0362(9) 0.0199(8) -0.0019(6) 0.0049(7) 0.0048(8)
N19 0.0295(10) 0.0235(9) 0.0237(9) 0.0025(7) 0.0003(7) 0.0012(8)
N1 0.0308(11) 0.0221(9) 0.0275(9) -0.0031(7) -0.0005(8) -0.0012(8)
C5 0.0431(16) 0.0403(14) 0.0253(11) 0.0074(10) -0.0041(10) -0.0084(12)
C23 0.0332(13) 0.0304(12) 0.0276(11) -0.0070(9) 0.0024(9) -0.0036(10)
C17 0.0354(14) 0.0226(11) 0.0342(12) 0.0001(9) 0.0012(10) 0.0015(10)
C4 0.0450(16) 0.0311(13) 0.0383(13) 0.0126(10) -0.0108(11) -0.0066(11)
C25 0.0363(14) 0.0391(13) 0.0219(10) -0.0010(9) -0.0013(9) -0.0022(11)
C12 0.0283(12) 0.0256(11) 0.0245(10) -0.0006(8) 0.0020(9) 0.0011(9)
C14 0.0447(16) 0.0386(13) 0.0292(12) 0.0018(10) -0.0131(11) -0.0042(12)
C11 0.0251(11) 0.0235(10) 0.0229(10) -0.0012(8) 0.0024(8) 0.0005(9)
C32 0.060(2) 0.0521(18) 0.0469(16) 0.0248(14) -0.0018(14) -0.0037(15)
C21 0.0225(11) 0.0238(11) 0.0221(10) -0.0008(8) 0.0020(8) -0.0006(8)
C16 0.0397(14) 0.0228(11) 0.0362(13) -0.0067(9) 0.0015(10) -0.0019(10)
C22 0.0266(12) 0.0240(11) 0.0235(10) -0.0019(8) 0.0028(9) -0.0013(9)
C15 0.0325(13) 0.0323(12) 0.0293(11) -0.0055(9) -0.0022(10) -0.0019(10)
C20 0.0265(12) 0.0253(11) 0.0228(10) 0.0015(8) 0.0027(8) -0.0001(9)
C30 0.0301(13) 0.0258(11) 0.0301(11) 0.0041(9) -0.0012(9) 0.0035(9)
C18 0.0249(11) 0.0253(11) 0.0249(10) 0.0000(8) 0.0035(8) 0.0007(9)
C27 0.0400(14) 0.0208(11) 0.0355(12) -0.0030(9) -0.0019(10) 0.0039(10)
C10 0.0215(11) 0.0254(10) 0.0216(10) -0.0016(8) 0.0007(8) 0.0026(9)
C31 0.0348(14) 0.0312(12) 0.0350(13) 0.0080(10) 0.0033(10) -0.0001(11)
C2 0.0250(12) 0.0247(11) 0.0312(11) 0.0026(9) -0.0022(9) -0.0017(9)
C28 0.0497(16) 0.0270(12) 0.0353(13) -0.0020(9) -0.0052(11) -0.0076(11)
C6 0.0306(13) 0.0315(12) 0.0240(11) 0.0017(9) -0.0016(9) -0.0035(10)
C8 0.063(2) 0.0553(18) 0.0252(13) -0.0078(11) 0.0119(12) -0.0018(15)
C9 0.0244(11) 0.0270(11) 0.0222(10) 0.0013(8) -0.0026(8) -0.0009(9)
C29 0.087(3) 0.0277(15) 0.072(2) -0.0064(13) 0.010(2) -0.0112(16)
C26 0.0328(13) 0.0345(12) 0.0223(10) 0.0038(9) -0.0007(9) -0.0001(10)
C3 0.0388(15) 0.0246(12) 0.0378(13) 0.0059(9) -0.0064(11) -0.0047(10)

loop_
_atom_type_symbol
_atom_type_description
_atom_type_scat_dispersion_real
_atom_type_scat_dispersion_imag
_atom_type_scat_source
C C 0.0181 0.0091 'International Tables Vol C Tables 4.2.6.8 and 6.1.1.4'
H H 0.0000 0.0000 'International Tables Vol C Tables 4.2.6.8 and 6.1.1.4'
Cl Cl 0.3639 0.7018 'International Tables Vol C Tables 4.2.6.8 and 6.1.1.4'
N N 0.0311 0.0180 'International Tables Vol C Tables 4.2.6.8 and 6.1.1.4'
O O 0.0492 0.0322 'International Tables Vol C Tables 4.2.6.8 and 6.1.1.4'

loop_
_exptl_crystal_face_index_h
_exptl_crystal_face_index_k
_exptl_crystal_face_index_l
_exptl_crystal_face_perp_dist
_exptl_oxdiff_crystal_face_indexfrac_h
_exptl_oxdiff_crystal_face_indexfrac_k
_exptl_oxdiff_crystal_face_indexfrac_l
_exptl_oxdiff_crystal_face_x
_exptl_oxdiff_crystal_face_y
_exptl_oxdiff_crystal_face_z
-1 0 0 0.1222 -0.9990 -0.0009 0.0002 -0.1400 0.1154 0.0646
1 0 0 0.2202 0.9990 0.0009 -0.0002 0.1400 -0.1154 -0.0646
0 0 -1 0.0104 0.0025 -0.0072 -1.0006 0.0152 -0.0390 0.1061
0 0 1 0.0350 -0.0025 0.0072 1.0006 -0.0152 0.0390 -0.1061
0 1 0 0.0128 0.0000 0.9988 -0.0045 -0.0499 -0.0537 -0.0125
0 -1 0 0.0128 -0.0000 -0.9988 0.0045 0.0499 0.0537 0.0125

loop_
_geom_angle_atom_site_label_1
_geom_angle_atom_site_label_2
_geom_angle_atom_site_label_3
_geom_angle
C23 O24 H24 105(3)
C12 O13 C14 117.34(18)
C6 O7 C8 117.6(2)
C20 N19 C30 118.51(18)
C18 N19 C20 121.29(19)
C18 N19 C30 120.10(18)
C22 N1 C27 121.80(18)
C2 N1 C22 120.27(18)
C2 N1 C27 117.60(19)
C4 C5 H5 120.9
C6 C5 H5 120.9
C6 C5 C4 118.3(2)
O24 C23 C25 118.3(2)
O24 C23 C22 122.9(2)
C25 C23 C22 118.7(2)
C16 C17 H17 120.3
C16 C17 C18 119.3(2)
C18 C17 H17 120.3
C5 C4 H4 118.5
C3 C4 C5 122.9(2)
C3 C4 H4 118.5
C23 C25 H25 117.8
C26 C25 C23 124.4(2)
C26 C25 H25 117.8
O13 C12 C11 115.30(19)
O13 C12 C15 123.3(2)
C15 C12 C11 121.3(2)
O13 C14 H14A 109.5
O13 C14 H14B 109.5
O13 C14 H14C 109.5
H14A C14 H14B 109.5
H14A C14 H14C 109.5
H14B C14 H14C 109.5
C12 C11 C10 123.9(2)
C18 C11 C12 117.4(2)
C18 C11 C10 118.6(2)
H32A C32 H32B 109.5
H32A C32 H32C 109.5
H32B C32 H32C 109.5
C31 C32 H32A 109.5
C31 C32 H32B 109.5
C31 C32 H32C 109.5
C20 C21 C22 120.7(2)
C10 C21 C22 120.6(2)
C10 C21 C20 118.6(2)
C17 C16 H16 118.9
C17 C16 C15 122.2(2)
C15 C16 H16 118.9
N1 C22 C23 124.8(2)
N1 C22 C21 117.25(19)
C23 C22 C21 118.0(2)
C12 C15 C16 118.9(2)
C12 C15 H15 120.5
C16 C15 H15 120.5
N19 C20 C21 119.59(19)
N19 C20 C26 121.4(2)
C26 C20 C21 118.8(2)
N19 C30 H30A 108.9
N19 C30 H30B 108.9
N19 C30 C31 113.2(2)
H30A C30 H30B 107.8
C31 C30 H30A 108.9
C31 C30 H30B 108.9
N19 C18 C17 120.4(2)
N19 C18 C11 119.5(2)
C17 C18 C11 120.2(2)
N1 C27 H27A 109.1
N1 C27 H27B 109.1
N1 C27 C28 112.4(2)
H27A C27 H27B 107.8
C28 C27 H27A 109.1
C28 C27 H27B 109.1
C11 C10 C9 125.44(19)
C21 C10 C11 118.06(19)
C21 C10 C9 116.50(19)
C32 C31 C30 109.9(2)
C32 C31 H31A 109.7
C32 C31 H31B 109.7
C30 C31 H31A 109.7
C30 C31 H31B 109.7
H31A C31 H31B 108.2
N1 C2 C9 120.0(2)
N1 C2 C3 121.1(2)
C9 C2 C3 118.8(2)
C27 C28 H28A 109.3
C27 C28 H28B 109.3
H28A C28 H28B 107.9
C29 C28 C27 111.7(3)
C29 C28 H28A 109.3
C29 C28 H28B 109.3
O7 C6 C5 124.8(2)
O7 C6 C9 114.6(2)
C5 C6 C9 120.5(2)
O7 C8 H8A 109.5
O7 C8 H8B 109.5
O7 C8 H8C 109.5
H8A C8 H8B 109.5
H8A C8 H8C 109.5
H8B C8 H8C 109.5
C10 C9 C6 123.6(2)
C2 C9 C10 118.09(19)
C2 C9 C6 118.2(2)
C28 C29 H29A 109.5
C28 C29 H29B 109.5
C28 C29 H29C 109.5
H29A C29 H29B 109.5
H29A C29 H29C 109.5
H29B C29 H29C 109.5
C25 C26 C20 119.2(2)
C25 C26 H26 120.4
C20 C26 H26 120.4
C4 C3 C2 118.8(2)
C4 C3 H3 120.6
C2 C3 H3 120.6

loop_
_geom_bond_atom_site_label_1
_geom_bond_atom_site_label_2
_geom_bond_distance
O24 C23 1.346(3)
O24 H24 0.887(19)
O13 C12 1.357(3)
O13 C14 1.430(3)
O7 C6 1.353(3)
O7 C8 1.420(3)
N19 C20 1.380(3)
N19 C30 1.477(3)
N19 C18 1.375(3)
N1 C22 1.399(3)
N1 C27 1.486(3)
N1 C2 1.385(3)
C5 H5 0.9500
C5 C4 1.405(4)
C5 C6 1.372(3)
C23 C25 1.385(3)
C23 C22 1.413(3)
C17 H17 0.9500
C17 C16 1.373(4)
C17 C18 1.411(3)
C4 H4 0.9500
C4 C3 1.369(4)
C25 H25 0.9500
C25 C26 1.366(3)
C12 C11 1.434(3)
C12 C15 1.375(3)
C14 H14A 0.9800
C14 H14B 0.9800
C14 H14C 0.9800
C11 C18 1.420(3)
C11 C10 1.436(3)
C32 H32A 0.9800
C32 H32B 0.9800
C32 H32C 0.9800
C32 C31 1.518(4)
C21 C22 1.439(3)
C21 C20 1.432(3)
C21 C10 1.408(3)
C16 H16 0.9500
C16 C15 1.397(3)
C15 H15 0.9500
C20 C26 1.397(3)
C30 H30A 0.9900
C30 H30B 0.9900
C30 C31 1.524(3)
C27 H27A 0.9900
C27 H27B 0.9900
C27 C28 1.522(4)
C10 C9 1.438(3)
C31 H31A 0.9900
C31 H31B 0.9900
C2 C9 1.412(3)
C2 C3 1.417(3)
C28 H28A 0.9900
C28 H28B 0.9900
C28 C29 1.510(4)
C6 C9 1.438(3)
C8 H8A 0.9800
C8 H8B 0.9800
C8 H8C 0.9800
C29 H29A 0.9800
C29 H29B 0.9800
C29 H29C 0.9800
C26 H26 0.9500
C3 H3 0.9500

loop_
_geom_torsion_atom_site_label_1
_geom_torsion_atom_site_label_2
_geom_torsion_atom_site_label_3
_geom_torsion_atom_site_label_4
_geom_torsion
O24 C23 C25 C26 -178.3(2)
O24 C23 C22 N1 1.7(4)
O24 C23 C22 C21 -178.9(2)
O13 C12 C11 C18 -166.90(19)
O13 C12 C11 C10 10.9(3)
O13 C12 C15 C16 172.0(2)
O7 C6 C9 C10 14.4(3)
O7 C6 C9 C2 -162.9(2)
N19 C20 C26 C25 -176.6(2)
N19 C30 C31 C32 167.9(2)
N1 C27 C28 C29 -171.2(2)
N1 C2 C9 C10 -14.9(3)
N1 C2 C9 C6 162.6(2)
N1 C2 C3 C4 -170.9(2)
C5 C4 C3 C2 3.3(4)
C5 C6 C9 C10 -168.7(2)
C5 C6 C9 C2 13.9(4)
C23 C25 C26 C20 -2.1(4)
C17 C16 C15 C12 -2.6(4)
C4 C5 C6 O7 175.3(2)
C4 C5 C6 C9 -1.2(4)
C25 C23 C22 N1 180.0(2)
C25 C23 C22 C21 -0.6(3)
C12 C11 C18 N19 172.8(2)
C12 C11 C18 C17 -8.4(3)
C12 C11 C10 C21 -156.9(2)
C12 C11 C10 C9 23.6(4)
C14 O13 C12 C11 -171.9(2)
C14 O13 C12 C15 11.8(3)
C11 C12 C15 C16 -4.0(4)
C11 C10 C9 C2 -153.0(2)
C11 C10 C9 C6 29.6(4)
C21 C20 C26 C25 -1.7(4)
C21 C10 C9 C2 27.5(3)
C21 C10 C9 C6 -149.9(2)
C16 C17 C18 N19 -179.0(2)
C16 C17 C18 C11 2.3(4)
C22 N1 C27 C28 -95.0(3)
C22 N1 C2 C9 -10.1(3)
C22 N1 C2 C3 170.6(2)
C22 C23 C25 C26 3.3(4)
C22 C21 C20 N19 179.3(2)
C22 C21 C20 C26 4.3(3)
C22 C21 C10 C11 164.3(2)
C22 C21 C10 C9 -16.1(3)
C15 C12 C11 C18 9.4(3)
C15 C12 C11 C10 -172.8(2)
C20 N19 C30 C31 -85.9(3)
C20 N19 C18 C17 169.4(2)
C20 N19 C18 C11 -11.9(3)
C20 C21 C22 N1 176.4(2)
C20 C21 C22 C23 -3.1(3)
C20 C21 C10 C11 -19.9(3)
C20 C21 C10 C9 159.7(2)
C30 N19 C20 C21 -170.8(2)
C30 N19 C20 C26 4.0(3)
C30 N19 C18 C17 -6.9(3)
C30 N19 C18 C11 171.8(2)
C18 N19 C20 C21 12.8(3)
C18 N19 C20 C26 -172.3(2)
C18 N19 C30 C31 90.5(3)
C18 C17 C16 C15 3.4(4)
C18 C11 C10 C21 20.8(3)
C18 C11 C10 C9 -158.7(2)
C27 N1 C22 C23 14.1(4)
C27 N1 C22 C21 -165.4(2)
C27 N1 C2 C9 176.4(2)
C27 N1 C2 C3 -2.8(3)
C10 C11 C18 N19 -5.1(3)
C10 C11 C18 C17 173.7(2)
C10 C21 C22 N1 -7.9(3)
C10 C21 C22 C23 172.6(2)
C10 C21 C20 N19 3.5(3)
C10 C21 C20 C26 -171.5(2)
C2 N1 C22 C23 -159.1(2)
C2 N1 C22 C21 21.5(3)
C2 N1 C27 C28 78.3(3)
C6 C5 C4 C3 -7.6(4)
C8 O7 C6 C5 -4.9(4)
C8 O7 C6 C9 171.8(2)
C9 C2 C3 C4 9.9(4)
C3 C2 C9 C10 164.4(2)
C3 C2 C9 C6 -18.1(3)
